data_6000412
loop_
_publ_author_name
'Li, Y.-Q.'
'Deng, L.-Z.'
'Zhou, X.-H.'
'Zhang, S.-H.'

_publ_section_title
;
 The crystal structure and the second harmonic generation efficiency of
 the sulfosalicylate
;
_journal_issue 9
_journal_name_full 'Acta Physico-chimica Sinica'
_journal_page_first 778
_journal_page_last 783
_journal_paper_doi 10.3866/PKU.WHXB19980903
_journal_volume 14
_journal_year 1998
_chemical_formula_sum 'C14 H16 Ca O15 S2'
_space_group_IT_number 7
_space_group_name_Hall 'P -2yac'
_space_group_name_H-M_alt 'P 1 n 1'
_cell_angle_alpha 90
_cell_angle_beta 102.19(3)
_cell_angle_gamma 90
_cell_formula_units_Z 2
_cell_length_a 5.604(1)
_cell_length_b 18.560(4)
_cell_length_c 10.006(2)
_cell_volume 1017.26
_exptl_crystal_density_meas 1.725
_exptl_crystal_F_000 544
_refine_ls_R_factor_all 0.0244
_refine_ls_wR_factor_all 0.032
_cod_database_code 6000412

loop_
_space_group_symop_id
_space_group_symop_operation_xyz
1 x,y,z
2 x+1/2,-y,z+1/2

loop_
_atom_site_label
_atom_site_type_symbol
_atom_site_fract_x
_atom_site_fract_y
_atom_site_fract_z
_atom_site_U_iso_or_equiv
_atom_site_attached_hydrogens
C(1) C 0.3035(6) 0.1805(2) -0.0012(3) 0.029(1) 0
C(2) C 0.4828(7) 0.1667(2) -0.0744(4) 0.032(1) 0
C(3) C 0.5841(7) 0.2218(2) -0.1376(4) 0.035(1) 1
C(4) C 0.5016(7) 0.2918(2) -0.1318(3) 0.031(1) 1
C(5) C 0.3171(6) 0.3057(2) -0.0605(3) 0.025(1) 0
C(6) C 0.2216(6) 0.2518(2) 0.0054(3) 0.028(1) 1
C(7) C 0.1983(7) 0.1221(2) 0.0669(4) 0.033(1) 0
C(8) C -0.1895(7) 0.8077(2) -0.0065 0.026(1) 0
C(9) C -0.0195(7) 0.8268(2) -0.0851(4) 0.032(1) 0
C(10) C 0.0927(7) 0.7752(2) -0.1486(4) 0.036(1) 1
C(11) C 0.0465(7) 0.7030(2) -0.1312(4) 0.031(1) 1
C(12) C -0.1210(6) 0.6833(2) -0.0521(3) 0.022(1) 0
C(13) C -0.2383(6) 0.7344(2) 0.0080(3) 0.024(1) 1
C(14) C -0.3069(7) 0.8639(2) 0.0614(4) 0.030(1) 0
O(1) O 0.2565(6) 0.0586(1) 0.0556(3) 0.049(1) 0
O(2) O 0.0413(6) 0.1424(1) 0.1382(3) 0.044(1) 1
O(3) O 0.5658(6) 0.0985(1) -0.0872(3) 0.049(1) 1
O(4) O 0.1115(6) 0.3999(1) 0.0666(3) 0.040(1) 0
O(5) O 0.0021(5) 0.3972(1) -0.1823(3) 0.037(1) 0
O(6) O 0.3884(5) 0.4447(1) -0.0618(3) 0.040(1) 0
O(7) O -0.2606(6) 0.9284(1) 0.0521(3) 0.049(1) 0
O(8) O -0.4606(6) 0.8409(1) 0.1317(3) 0.042(1) 1
O(9) O 0.0364(6) 0.8973(1) -0.1037(3) 0.049(1) 1
O(10) O 0.0497(5) 0.5690(1) 0.0792(3) 0.036(1) 0
O(11) O -0.1800(5) 0.5539(1) -0.1506(2) 0.033(1) 0
O(12) O -0.3860(4) 0.5856(1) 0.0285(3) 0.030(1) 0
O(w1) O -0.7301(5) 0.5594(1) -0.2812(3) 0.033(1) 2
O(w2) O 0.8626(6) 0.0529(2) 0.7418(3) 0.050(1) 2
O(w3) O 1.3576(5) -0.0385(2) 0.7494(3) 0.046(1) 2
S(1) S 0.1933(2) 0.3930(1) -0.0607(1) 0.025(1) 0
S(2) S -0.1630(2) 0.5910(1) -0.0218(1) 0.018(1) 0
Ca Ca -0.0899 0.491 0.6590 0.019(1) 0
